data_1506925
loop_
_publ_author_name
'Nowak, Ireneusz'
'Cannon, John F.'
'Robins, Morris J.'

_publ_section_title
;
 Synthesis and properties of gem-(difluorocyclopropyl)amine derivatives of
 bicyclo[n.1.0]alkanes.
;
_journal_issue 25
_journal_name_full 'Organic letters'
_journal_page_first 4767
_journal_page_last 4770
_journal_paper_doi 10.1021/ol047943b
_journal_volume 6
_journal_year 2004
_chemical_formula_moiety 'C11 H19 F2 N O1.50, Cl'
_chemical_formula_sum 'C11 H19 Cl F2 N O1.5'
_chemical_formula_weight 262.72
_chemical_melting_point 396.0(10)
_chemical_name_systematic
;
 7,7-difluoro-1-(morpholin-4-yl)bicyclo[4.1.0]heptane hydrochloride hydrate
;
_space_group_IT_number 15
_symmetry_cell_setting monoclinic
_symmetry_space_group_name_Hall '-C 2yc'
_symmetry_space_group_name_H-M 'C 1 2/c 1'
_atom_sites_solution_hydrogens geom
_atom_sites_solution_primary direct
_atom_sites_solution_secondary difmap
_audit_creation_method SHELXL-97
_cell_angle_alpha 90.00
_cell_angle_beta 118.970(5)
_cell_angle_gamma 90.00
_cell_formula_units_Z 8
_cell_length_a 15.7559(9)
_cell_length_b 12.6574(9)
_cell_length_c 14.6957(12)
_cell_measurement_reflns_used 72
_cell_measurement_temperature 296(2)
_cell_measurement_theta_max 12.48
_cell_measurement_theta_min 4.71
_cell_volume 2564.0(3)
_computing_cell_refinement 'Bruker XSCANS'
_computing_data_collection 'Bruker XSCANS'
_computing_data_reduction 'Bruker SHELXTL'
_computing_molecular_graphics 'Bruker SHELXTL'
_computing_publication_material 'Bruker SHELXTL'
_computing_structure_refinement 'SHELXL-97 (Sheldrick, 1997)'
_computing_structure_solution 'SHELXS-97 (Sheldrick, 1990)'
_diffrn_ambient_temperature 296(2)
_diffrn_measured_fraction_theta_full 0.987
_diffrn_measured_fraction_theta_max 0.987
_diffrn_measurement_device_type 'Bruker P4'
_diffrn_measurement_method '2Theta/Omega scans'
_diffrn_radiation_monochromator graphite
_diffrn_radiation_source 'fine-focus sealed tube'
_diffrn_radiation_type MoKalpha
_diffrn_radiation_wavelength 0.71073
_diffrn_reflns_av_R_equivalents 0.0197
_diffrn_reflns_av_sigmaI/netI 0.0274
_diffrn_reflns_limit_h_max 1
_diffrn_reflns_limit_h_min -18
_diffrn_reflns_limit_k_max 15
_diffrn_reflns_limit_k_min -1
_diffrn_reflns_limit_l_max 17
_diffrn_reflns_limit_l_min -15
_diffrn_reflns_number 2723
_diffrn_reflns_theta_full 25.00
_diffrn_reflns_theta_max 25.00
_diffrn_reflns_theta_min 2.96
_diffrn_standards_interval_count 97
_diffrn_standards_number 3
_exptl_absorpt_coefficient_mu 0.308
_exptl_absorpt_correction_type none
_exptl_crystal_colour COLORLESS
_exptl_crystal_density_diffrn 1.361
_exptl_crystal_density_meas 0
_exptl_crystal_density_method 'not measured'
_exptl_crystal_description CHUNK
_exptl_crystal_F_000 1112
_exptl_crystal_size_max 0.60
_exptl_crystal_size_mid 0.48
_exptl_crystal_size_min 0.44
_refine_diff_density_max 0.231
_refine_diff_density_min -0.167
_refine_diff_density_rms 0.035
_refine_ls_extinction_method none
_refine_ls_goodness_of_fit_ref 1.038
_refine_ls_hydrogen_treatment mixed
_refine_ls_matrix_type full
_refine_ls_number_parameters 158
_refine_ls_number_reflns 2224
_refine_ls_number_restraints 0
_refine_ls_restrained_S_all 1.038
_refine_ls_R_factor_all 0.0505
_refine_ls_R_factor_gt 0.0395
_refine_ls_shift/su_max 0.000
_refine_ls_shift/su_mean 0.000
_refine_ls_structure_factor_coef Fsqd
_refine_ls_weighting_details 'calc w=1/[\s^2^(Fo^2^)+(0.0434P)^2^+1.8695P] where P=(Fo^2^+2Fc^2^)/3'
_refine_ls_weighting_scheme calc
_refine_ls_wR_factor_gt 0.0996
_refine_ls_wR_factor_ref 0.1078
_reflns_number_gt 1820
_reflns_number_total 2224
_reflns_threshold_expression >2sigma(I)
_cod_data_source_file ol047943bsi20041015_023928.cif
_cod_data_source_block xl337c
_cod_depositor_comments
;
The following automatic conversions were performed:

'_chemical_melting_point' value '395-397 K' was changed to
'396.0(10)' - the average value was taken and precision was
estimated.

'_symmetry_cell_setting' value 'Monoclinic' changed to
'monoclinic' according to
/home/saulius/struct/CIF-dictionaries/cif_core.dic dictionary named
'cif_core.dic' version 2.4.1 from 2010-06-29.

Automatic conversion script
Id: cif_fix_values 1715 2011-07-08 13:25:40Z adriana 
;
_cod_original_sg_symbol_H-M C2/c
_cod_original_formula_sum 'C11 H19 Cl F2 N O1.50'
_cod_database_code 1506925

loop_
_symmetry_equiv_pos_as_xyz
'x, y, z'
'-x, y, -z+1/2'
'x+1/2, y+1/2, z'
'-x+1/2, y+1/2, -z+1/2'
'-x, -y, -z'
'x, -y, z-1/2'
'-x+1/2, -y+1/2, -z'
'x+1/2, -y+1/2, z-1/2'

loop_
_atom_site_label
_atom_site_type_symbol
_atom_site_fract_x
_atom_site_fract_y
_atom_site_fract_z
_atom_site_U_iso_or_equiv
_atom_site_adp_type
_atom_site_occupancy
_atom_site_symmetry_multiplicity
_atom_site_calc_flag
_atom_site_refinement_flags
C1 C 0.35342(13) 0.45147(18) 0.09925(16) 0.0515(5) Uani 1 1 d .
H1A H 0.3608 0.3745 0.1034 0.062 Uiso 1 1 calc R
C2 C 0.38151(17) 0.5026(2) 0.02482(18) 0.0611(6) Uani 1 1 d .
H2A H 0.3627 0.4561 -0.0343 0.073 Uiso 1 1 calc R
H2B H 0.4515 0.5099 0.0594 0.073 Uiso 1 1 calc R
C3 C 0.33624(18) 0.61041(19) -0.01470(19) 0.0625(6) Uani 1 1 d .
H3A H 0.3692 0.6627 0.0394 0.075 Uiso 1 1 calc R
H3B H 0.3440 0.6301 -0.0740 0.075 Uiso 1 1 calc R
C4 C 0.22912(17) 0.60892(18) -0.04631(17) 0.0573(5) Uani 1 1 d .
H4A H 0.2000 0.6757 -0.0789 0.069 Uiso 1 1 calc R
H4B H 0.1972 0.5532 -0.0970 0.069 Uiso 1 1 calc R
C5 C 0.21356(15) 0.59083(16) 0.04657(17) 0.0506(5) Uani 1 1 d .
H5A H 0.2387 0.6509 0.0932 0.061 Uiso 1 1 calc R
H5B H 0.1446 0.5857 0.0229 0.061 Uiso 1 1 calc R
C6 C 0.26333(13) 0.49099(15) 0.10520(14) 0.0410(4) Uani 1 1 d .
C7 C 0.36251(15) 0.4999(2) 0.19422(16) 0.0571(6) Uani 1 1 d .
C8 C 0.12606(14) 0.37094(17) 0.00499(15) 0.0492(5) Uani 1 1 d .
H8A H 0.1587 0.3388 -0.0296 0.059 Uiso 1 1 calc R
H8B H 0.0890 0.4308 -0.0363 0.059 Uiso 1 1 calc R
C9 C 0.05861(16) 0.29166(19) 0.0130(2) 0.0626(6) Uani 1 1 d .
H9A H 0.0094 0.2710 -0.0562 0.075 Uiso 1 1 calc R
H9B H 0.0950 0.2290 0.0488 0.075 Uiso 1 1 calc R
C10 C 0.08423(16) 0.3594(2) 0.17131(18) 0.0602(6) Uani 1 1 d .
H10A H 0.1211 0.2965 0.2054 0.072 Uiso 1 1 calc R
H10B H 0.0524 0.3838 0.2097 0.072 Uiso 1 1 calc R
C11 C 0.15163(15) 0.44338(18) 0.17220(16) 0.0500(5) Uani 1 1 d .
H11A H 0.1155 0.5078 0.1421 0.060 Uiso 1 1 calc R
H11B H 0.2004 0.4583 0.2433 0.060 Uiso 1 1 calc R
Cl1 Cl 0.30272(5) 0.19756(5) 0.19745(5) 0.0751(2) Uani 1 1 d .
F1 F 0.38874(9) 0.43947(14) 0.27939(10) 0.0813(5) Uani 1 1 d .
F2 F 0.40056(10) 0.59691(13) 0.22518(11) 0.0809(5) Uani 1 1 d .
N1 N 0.20001(11) 0.40806(13) 0.11145(12) 0.0387(4) Uani 1 1 d .
H1B H 0.2352(15) 0.3505(18) 0.1416(16) 0.053(6) Uiso 1 1 d .
O1 O 0.01325(10) 0.33438(14) 0.06780(13) 0.0652(4) Uani 1 1 d .
O2 O 0.5000 0.0742(2) 0.2500 0.0746(7) Uani 1 2 d S
H2C H 0.457(2) 0.120(3) 0.240(3) 0.103(11) Uiso 1 1 d .

loop_
_atom_site_aniso_label
_atom_site_aniso_U_11
_atom_site_aniso_U_22
_atom_site_aniso_U_33
_atom_site_aniso_U_23
_atom_site_aniso_U_13
_atom_site_aniso_U_12
C1 0.0384(10) 0.0628(13) 0.0575(12) 0.0053(10) 0.0266(9) 0.0076(9)
C2 0.0538(12) 0.0781(16) 0.0642(14) -0.0002(12) 0.0385(11) -0.0007(11)
C3 0.0726(15) 0.0630(14) 0.0651(14) -0.0038(11) 0.0438(12) -0.0135(12)
C4 0.0663(14) 0.0477(12) 0.0559(12) 0.0089(10) 0.0280(11) 0.0021(10)
C5 0.0482(11) 0.0438(11) 0.0612(13) -0.0005(9) 0.0277(10) 0.0027(9)
C6 0.0352(9) 0.0491(11) 0.0394(10) -0.0030(8) 0.0185(8) -0.0004(8)
C7 0.0394(10) 0.0820(16) 0.0450(12) -0.0011(11) 0.0164(9) -0.0080(11)
C8 0.0458(11) 0.0551(12) 0.0425(11) -0.0091(9) 0.0181(9) -0.0029(9)
C9 0.0520(12) 0.0614(14) 0.0695(15) -0.0149(12) 0.0256(11) -0.0101(11)
C10 0.0539(12) 0.0734(15) 0.0660(14) -0.0006(12) 0.0390(11) -0.0017(11)
C11 0.0479(11) 0.0620(13) 0.0485(11) -0.0080(10) 0.0300(9) 0.0002(10)
Cl1 0.0805(4) 0.0670(4) 0.0909(5) 0.0290(3) 0.0518(4) 0.0314(3)
F1 0.0515(7) 0.1316(14) 0.0447(7) 0.0157(8) 0.0105(6) -0.0044(8)
F2 0.0608(8) 0.1066(12) 0.0709(9) -0.0274(8) 0.0284(7) -0.0363(8)
N1 0.0346(8) 0.0442(9) 0.0378(8) 0.0008(7) 0.0179(6) 0.0049(7)
O1 0.0416(8) 0.0760(11) 0.0803(11) -0.0057(9) 0.0314(8) -0.0060(7)
O2 0.0558(14) 0.0676(17) 0.0877(19) 0.000 0.0247(14) 0.000

loop_
_atom_type_symbol
_atom_type_description
_atom_type_scat_dispersion_real
_atom_type_scat_dispersion_imag
_atom_type_scat_source
C C 0.0033 0.0016 'International Tables Vol C Tables 4.2.6.8 and 6.1.1.4'
H H 0.0000 0.0000 'International Tables Vol C Tables 4.2.6.8 and 6.1.1.4'
N N 0.0061 0.0033 'International Tables Vol C Tables 4.2.6.8 and 6.1.1.4'
O O 0.0106 0.0060 'International Tables Vol C Tables 4.2.6.8 and 6.1.1.4'
F F 0.0171 0.0103 'International Tables Vol C Tables 4.2.6.8 and 6.1.1.4'
Cl Cl 0.1484 0.1585 'International Tables Vol C Tables 4.2.6.8 and 6.1.1.4'

loop_
_geom_angle_atom_site_label_1
_geom_angle_atom_site_label_2
_geom_angle_atom_site_label_3
_geom_angle
C7 C1 C2 125.6(2)
C7 C1 C6 58.69(13)
C2 C1 C6 120.07(18)
C7 C1 H1A 113.8
C2 C1 H1A 113.8
C6 C1 H1A 113.8
C1 C2 C3 114.46(18)
C1 C2 H2A 108.6
C3 C2 H2A 108.6
C1 C2 H2B 108.6
C3 C2 H2B 108.6
H2A C2 H2B 107.6
C4 C3 C2 110.64(19)
C4 C3 H3A 109.5
C2 C3 H3A 109.5
C4 C3 H3B 109.5
C2 C3 H3B 109.5
H3A C3 H3B 108.1
C5 C4 C3 111.52(18)
C5 C4 H4A 109.3
C3 C4 H4A 109.3
C5 C4 H4B 109.3
C3 C4 H4B 109.3
H4A C4 H4B 108.0
C6 C5 C4 111.87(17)
C6 C5 H5A 109.2
C4 C5 H5A 109.2
C6 C5 H5B 109.2
C4 C5 H5B 109.2
H5A C5 H5B 107.9
C7 C6 N1 117.02(16)
C7 C6 C5 118.23(18)
N1 C6 C5 116.56(15)
C7 C6 C1 57.94(13)
N1 C6 C1 116.00(16)
C5 C6 C1 118.27(17)
F2 C7 F1 108.52(17)
F2 C7 C1 121.71(19)
F1 C7 C1 119.4(2)
F2 C7 C6 118.4(2)
F1 C7 C6 119.66(18)
C1 C7 C6 63.37(13)
N1 C8 C9 110.30(17)
N1 C8 H8A 109.6
C9 C8 H8A 109.6
N1 C8 H8B 109.6
C9 C8 H8B 109.6
H8A C8 H8B 108.1
O1 C9 C8 111.05(18)
O1 C9 H9A 109.4
C8 C9 H9A 109.4
O1 C9 H9B 109.4
C8 C9 H9B 109.4
H9A C9 H9B 108.0
O1 C10 C11 110.78(18)
O1 C10 H10A 109.5
C11 C10 H10A 109.5
O1 C10 H10B 109.5
C11 C10 H10B 109.5
H10A C10 H10B 108.1
N1 C11 C10 110.30(17)
N1 C11 H11A 109.6
C10 C11 H11A 109.6
N1 C11 H11B 109.6
C10 C11 H11B 109.6
H11A C11 H11B 108.1
C6 N1 C11 112.24(15)
C6 N1 C8 111.27(14)
C11 N1 C8 110.63(14)
C6 N1 H1B 109.6(14)
C11 N1 H1B 108.7(14)
C8 N1 H1B 104.1(13)
C9 O1 C10 109.96(16)

loop_
_geom_bond_atom_site_label_1
_geom_bond_atom_site_label_2
_geom_bond_distance
C1 C7 1.467(3)
C1 C2 1.510(3)
C1 C6 1.547(3)
C1 H1A 0.9800
C2 C3 1.519(4)
C2 H2A 0.9700
C2 H2B 0.9700
C3 C4 1.518(3)
C3 H3A 0.9700
C3 H3B 0.9700
C4 C5 1.517(3)
C4 H4A 0.9700
C4 H4B 0.9700
C5 C6 1.517(3)
C5 H5A 0.9700
C5 H5B 0.9700
C6 C7 1.478(3)
C6 N1 1.481(2)
C7 F2 1.345(3)
C7 F1 1.350(3)
C8 N1 1.503(2)
C8 C9 1.507(3)
C8 H8A 0.9700
C8 H8B 0.9700
C9 O1 1.417(3)
C9 H9A 0.9700
C9 H9B 0.9700
C10 O1 1.420(3)
C10 C11 1.498(3)
C10 H10A 0.9700
C10 H10B 0.9700
C11 N1 1.496(2)
C11 H11A 0.9700
C11 H11B 0.9700
N1 H1B 0.89(2)
O2 H2C 0.85(3)
